data_7111281
loop_
_publ_author_name
'Xiao, Ziwei'
'Patrick, Brian O.'
'Dolphin, David'

_publ_section_title
;
 Inner C-cyanide addition and nucleophilic addition to Ni(ii) N-confused
 porphyrinsElectronic supplementary information (ESI) available: UV-vis
 spectra of 1 with and without NaOCH3. See
 http://www.rsc.org/suppdata/cc/b2/b211990k/
;
_journal_issue 9
_journal_name_full 'Chemical Communications'
_journal_page_first 1062
_journal_paper_doi 10.1039/b211990k
_journal_year 2003
_chemical_formula_sum 'C50 H37 N5 Ni O'
_chemical_formula_weight 782.56
_chemical_name_systematic
; 
? 
;
_space_group_IT_number 2
_symmetry_cell_setting triclinic
_symmetry_space_group_name_Hall '-P 1'
_symmetry_space_group_name_H-M 'P -1'
_atom_sites_solution_hydrogens geom
_atom_sites_solution_primary direct
_atom_sites_solution_secondary difmap
_audit_creation_method SHELXL-97
_cell_angle_alpha 82.788(8)
_cell_angle_beta 81.698(7)
_cell_angle_gamma 82.301(8)
_cell_formula_units_Z 2
_cell_length_a 9.8239(4)
_cell_length_b 12.7674(6)
_cell_length_c 15.3382(7)
_cell_measurement_reflns_used 8216
_cell_measurement_temperature 173(2)
_cell_measurement_theta_max 27.87
_cell_measurement_theta_min 2.11
_cell_volume 1875.39(15)
_computing_structure_refinement 'SHELXL-97 (Sheldrick, 1997)'
_computing_structure_solution 'SHELXS-97 (Sheldrick, 1990)'
_diffrn_ambient_temperature 173(2)
_diffrn_measured_fraction_theta_full 0.862
_diffrn_measured_fraction_theta_max 0.862
_diffrn_radiation_monochromator graphite
_diffrn_radiation_source 'fine-focus sealed tube'
_diffrn_radiation_type MoK\a
_diffrn_radiation_wavelength 0.71069
_diffrn_reflns_av_R_equivalents 0.0000
_diffrn_reflns_av_sigmaI/netI 0.1080
_diffrn_reflns_limit_h_max 12
_diffrn_reflns_limit_h_min -10
_diffrn_reflns_limit_k_max 16
_diffrn_reflns_limit_k_min -16
_diffrn_reflns_limit_l_max 19
_diffrn_reflns_limit_l_min -20
_diffrn_reflns_number 7709
_diffrn_reflns_theta_full 27.87
_diffrn_reflns_theta_max 27.87
_diffrn_reflns_theta_min 2.11
_exptl_absorpt_coefficient_mu 0.565
_exptl_absorpt_correction_T_max 1.0000
_exptl_absorpt_correction_T_min 0.7797
_exptl_absorpt_correction_type multi-scan
_exptl_crystal_colour brown
_exptl_crystal_density_diffrn 1.386
_exptl_crystal_density_method 'not measured'
_exptl_crystal_description platelet
_exptl_crystal_F_000 816
_exptl_crystal_size_max 0.20
_exptl_crystal_size_mid 0.20
_exptl_crystal_size_min 0.10
_refine_diff_density_max 0.303
_refine_diff_density_min -0.541
_refine_diff_density_rms 0.071
_refine_ls_extinction_method none
_refine_ls_goodness_of_fit_ref 0.944
_refine_ls_hydrogen_treatment mixed
_refine_ls_matrix_type full
_refine_ls_number_parameters 539
_refine_ls_number_reflns 7709
_refine_ls_number_restraints 0
_refine_ls_restrained_S_all 0.944
_refine_ls_R_factor_all 0.0878
_refine_ls_R_factor_gt 0.0477
_refine_ls_shift/su_max 0.014
_refine_ls_shift/su_mean 0.002
_refine_ls_structure_factor_coef Fsqd
_refine_ls_weighting_details 'w=1/[\s^2^(Fo^2^)+(0.0399P)^2^+0.0000P] where P=(Fo^2^+2Fc^2^)/3'
_refine_ls_weighting_scheme calc
_refine_ls_wR_factor_gt 0.0988
_refine_ls_wR_factor_ref 0.1115
_reflns_number_gt 5006
_reflns_number_total 7709
_reflns_threshold_expression >2sigma(I)
_cod_data_source_file b211990ksup1.cif
_cod_data_source_block shelxl
_cod_depositor_comments
;
The following automatic conversions were performed:

'_refine_ls_weighting_scheme' value 'calc
w=1/[\s^2^(Fo^2^)+(0.0399P)^2^+0.0000P] where P=(Fo^2^+2Fc^2^)/3' was
changed to 'calc'. New tag '_refine_ls_weighting_details' was
created. The value of the new tag was set to
'w=1/[\s^2^(Fo^2^)+(0.0399P)^2^+0.0000P] where P=(Fo^2^+2Fc^2^)/3'.

Automatic conversion script
Id: cif_fix_values 3143 2015-03-26 13:38:13Z robertas 
;
_cod_original_cell_volume 1875.39(14)
_cod_database_code 7111281

loop_
_symmetry_equiv_pos_as_xyz
'x, y, z'
'-x, -y, -z'

loop_
_atom_site_label
_atom_site_type_symbol
_atom_site_fract_x
_atom_site_fract_y
_atom_site_fract_z
_atom_site_U_iso_or_equiv
_atom_site_adp_type
_atom_site_occupancy
_atom_site_calc_flag
_atom_site_refinement_flags
_atom_site_disorder_assembly
_atom_site_disorder_group
Ni1 Ni 0.38032(4) 0.37457(3) 0.20376(2) 0.01761(11) Uani 1 d . A 1
O1 O 0.8363(3) 0.1228(3) 0.2261(2) 0.0262(10) Uani 0.627(4) d P A 1
N22 N 0.4253(2) 0.31938(17) 0.08909(14) 0.0178(5) Uani 1 d . A 1
N23 N 0.2716(2) 0.49907(17) 0.15348(14) 0.0174(5) Uani 1 d . A 1
N24 N 0.3293(2) 0.41784(17) 0.32282(14) 0.0178(5) Uani 1 d . A 1
N25 N 0.2572(3) 0.1549(2) 0.28353(19) 0.0382(7) Uani 1 d . A 1
C1 C 0.5480(3) 0.2449(2) 0.33882(17) 0.0173(6) Uani 1 d . A 1
N2 N 0.6829(3) 0.1981(2) 0.33043(18) 0.0270(6) Uani 0.627(4) d P A 1
C3 C 0.7142(3) 0.1633(2) 0.2480(2) 0.0293(7) Uani 0.627(4) d P A 1
C4 C 0.5995(3) 0.1846(2) 0.20186(18) 0.0196(6) Uani 1 d . A 1
C5 C 0.5888(3) 0.1581(2) 0.11868(18) 0.0186(6) Uani 1 d . A 1
C6 C 0.4875(3) 0.2184(2) 0.07148(18) 0.0189(6) Uani 1 d . A 1
C7 C 0.4488(3) 0.1932(2) -0.00974(18) 0.0237(7) Uani 1 d . A 1
H7 H 0.4709 0.1269 -0.0336 0.028 Uiso 1 calc R A 1
C8 C 0.3758(3) 0.2804(2) -0.04572(19) 0.0236(7) Uani 1 d . A 1
H8 H 0.3392 0.2883 -0.1005 0.028 Uiso 1 calc R A 1
C9 C 0.3635(3) 0.3600(2) 0.01491(17) 0.0187(6) Uani 1 d . A 1
C10 C 0.3019(3) 0.4645(2) -0.00201(18) 0.0191(6) Uani 1 d . A 1
C11 C 0.2711(3) 0.5323(2) 0.06444(18) 0.0191(6) Uani 1 d . A 1
C12 C 0.2160(3) 0.6420(2) 0.05215(18) 0.0217(6) Uani 1 d . A 1
H12 H 0.2098 0.6846 -0.0029 0.026 Uiso 1 calc R A 1
C13 C 0.1745(3) 0.6737(2) 0.13397(19) 0.0232(7) Uani 1 d . A 1
H13 H 0.1320 0.7422 0.1471 0.028 Uiso 1 calc R A 1
C14 C 0.2068(3) 0.5844(2) 0.19661(18) 0.0181(6) Uani 1 d . A 1
C15 C 0.1696(3) 0.5797(2) 0.28839(18) 0.0183(6) Uani 1 d . A 1
C16 C 0.2217(3) 0.4957(2) 0.34607(17) 0.0182(6) Uani 1 d . A 1
C17 C 0.1784(3) 0.4812(2) 0.43942(18) 0.0228(7) Uani 1 d . A 1
H17 H 0.1044 0.5225 0.4711 0.027 Uiso 1 calc R A 1
C18 C 0.2607(3) 0.3990(2) 0.47430(18) 0.0237(7) Uani 1 d . A 1
H18 H 0.2554 0.3708 0.5349 0.028 Uiso 1 calc R A 1
C19 C 0.3587(3) 0.3617(2) 0.40239(18) 0.0212(7) Uani 1 d . A 1
C20 C 0.4756(3) 0.2870(2) 0.41368(18) 0.0205(6) Uani 1 d . A 1
C21 C 0.4872(3) 0.2417(2) 0.25719(17) 0.0170(6) Uani 1 d . A 1
C25 C 0.9452(5) 0.1185(5) 0.2805(4) 0.0327(14) Uani 0.627(4) d P A 1
H25A H 0.9642 0.1909 0.2853 0.049 Uiso 0.627(4) calc PR A 1
H25B H 1.0293 0.0781 0.2536 0.049 Uiso 0.627(4) calc PR A 1
H25C H 0.9164 0.0838 0.3397 0.049 Uiso 0.627(4) calc PR A 1
C26 C 0.6851(3) 0.0718(2) 0.07799(18) 0.0193(6) Uani 1 d . A 1
C27 C 0.7273(3) -0.0214(2) 0.12963(19) 0.0235(7) Uani 1 d . A 1
H27 H 0.6962 -0.0292 0.1914 0.028 Uiso 1 calc R A 1
C28 C 0.8141(3) -0.1028(2) 0.0917(2) 0.0283(7) Uani 1 d . A 1
H28 H 0.8435 -0.1648 0.1285 0.034 Uiso 1 calc R A 1
C29 C 0.8591(3) -0.0963(2) 0.0014(2) 0.0265(7) Uani 1 d . A 1
C30 C 0.8216(3) -0.0018(2) -0.0489(2) 0.0261(7) Uani 1 d . A 1
H30 H 0.8549 0.0065 -0.1104 0.031 Uiso 1 calc R A 1
C31 C 0.7360(3) 0.0810(2) -0.01145(19) 0.0259(7) Uani 1 d . A 1
H31 H 0.7121 0.1450 -0.0477 0.031 Uiso 1 calc R A 1
C32 C 0.9432(4) -0.1886(3) -0.0416(2) 0.0407(9) Uani 1 d . A 1
H32A H 0.8909 -0.2118 -0.0839 0.061 Uiso 1 calc R A 1
H32B H 0.9627 -0.2475 0.0041 0.061 Uiso 1 calc R A 1
H32C H 1.0307 -0.1663 -0.0727 0.061 Uiso 1 calc R A 1
C33 C 0.2604(3) 0.5016(2) -0.09156(17) 0.0183(6) Uani 1 d . A 1
C34 C 0.3560(3) 0.4912(2) -0.16851(18) 0.0227(7) Uani 1 d . A 1
H34 H 0.4494 0.4630 -0.1634 0.027 Uiso 1 calc R A 1
C35 C 0.3153(3) 0.5217(2) -0.25188(19) 0.0265(7) Uani 1 d . A 1
H35 H 0.3815 0.5146 -0.3031 0.032 Uiso 1 calc R A 1
C36 C 0.1790(3) 0.5625(2) -0.26178(19) 0.0260(7) Uani 1 d . A 1
C37 C 0.0849(3) 0.5745(2) -0.18560(19) 0.0264(7) Uani 1 d . A 1
H37 H -0.0083 0.6031 -0.1909 0.032 Uiso 1 calc R A 1
C38 C 0.1254(3) 0.5452(2) -0.10204(19) 0.0246(7) Uani 1 d . A 1
H38 H 0.0596 0.5552 -0.0510 0.030 Uiso 1 calc R A 1
C39 C 0.1340(4) 0.5898(3) -0.3527(2) 0.0402(9) Uani 1 d . A 1
H39A H 0.1256 0.5242 -0.3775 0.060 Uiso 1 calc R A 1
H39B H 0.2031 0.6288 -0.3914 0.060 Uiso 1 calc R A 1
H39C H 0.0443 0.6341 -0.3482 0.060 Uiso 1 calc R A 1
C40 C 0.0708(3) 0.6676(2) 0.32589(18) 0.0205(6) Uani 1 d . A 1
C41 C -0.0577(3) 0.6980(2) 0.29624(19) 0.0258(7) Uani 1 d . A 1
H41 H -0.0829 0.6638 0.2505 0.031 Uiso 1 calc R A 1
C42 C -0.1490(3) 0.7782(2) 0.3333(2) 0.0328(8) Uani 1 d . A 1
H42 H -0.2365 0.7973 0.3126 0.039 Uiso 1 calc R A 1
C43 C -0.1164(3) 0.8313(2) 0.3997(2) 0.0344(9) Uani 1 d . A 1
C44 C 0.0124(3) 0.8007(3) 0.4291(2) 0.0365(8) Uani 1 d . A 1
H44 H 0.0378 0.8357 0.4744 0.044 Uiso 1 calc R A 1
C45 C 0.1039(3) 0.7200(2) 0.3934(2) 0.0298(7) Uani 1 d . A 1
H45 H 0.1906 0.6999 0.4151 0.036 Uiso 1 calc R A 1
C46 C -0.2170(4) 0.9148(3) 0.4428(3) 0.0533(12) Uani 1 d . A 1
H46A H -0.2690 0.8818 0.4963 0.080 Uiso 1 calc R A 1
H46B H -0.2815 0.9480 0.4014 0.080 Uiso 1 calc R A 1
H46C H -0.1663 0.9690 0.4590 0.080 Uiso 1 calc R A 1
C47 C 0.5182(3) 0.2531(2) 0.50341(18) 0.0215(7) Uani 1 d . A 1
C48 C 0.5132(3) 0.3231(2) 0.56643(19) 0.0277(7) Uani 1 d . A 1
H48 H 0.4882 0.3970 0.5516 0.033 Uiso 1 calc R A 1
C49 C 0.5448(3) 0.2854(3) 0.65178(19) 0.0287(7) Uani 1 d . A 1
H49 H 0.5373 0.3340 0.6949 0.034 Uiso 1 calc R A 1
C50 C 0.5869(3) 0.1782(3) 0.67469(19) 0.0281(7) Uani 1 d . A 1
C51 C 0.5954(3) 0.1086(2) 0.61004(19) 0.0298(8) Uani 1 d . A 1
H51 H 0.6243 0.0351 0.6240 0.036 Uiso 1 calc R A 1
C52 C 0.5624(3) 0.1453(2) 0.52613(19) 0.0262(7) Uani 1 d . A 1
H52 H 0.5698 0.0967 0.4831 0.031 Uiso 1 calc R A 1
C53 C 0.6274(4) 0.1395(3) 0.7643(2) 0.0430(9) Uani 1 d . A 1
H53A H 0.7271 0.1160 0.7589 0.065 Uiso 1 calc R A 1
H53B H 0.5763 0.0798 0.7904 0.065 Uiso 1 calc R A 1
H53C H 0.6053 0.1972 0.8024 0.065 Uiso 1 calc R A 1
C54 C 0.3572(3) 0.1943(2) 0.27150(19) 0.0231(7) Uani 1 d . A 1
C3B C 0.6829(3) 0.1981(2) 0.33043(18) 0.0270(6) Uani 0.373(4) d P A 2
N2B N 0.7142(3) 0.1633(2) 0.2480(2) 0.0293(7) Uani 0.373(4) d P A 2
O1B O 0.7875(5) 0.1858(4) 0.3696(3) 0.0201(15) Uani 0.373(4) d P A 2
C25B C 0.9284(8) 0.1480(8) 0.3323(6) 0.027(2) Uani 0.373(4) d P A 2
H25D H 0.9550 0.1927 0.2773 0.041 Uiso 0.373(4) calc PR A 2
H25E H 0.9323 0.0743 0.3196 0.041 Uiso 0.373(4) calc PR A 2
H25F H 0.9925 0.1518 0.3749 0.041 Uiso 0.373(4) calc PR A 2

loop_
_atom_site_aniso_label
_atom_site_aniso_U_11
_atom_site_aniso_U_22
_atom_site_aniso_U_33
_atom_site_aniso_U_23
_atom_site_aniso_U_13
_atom_site_aniso_U_12
Ni1 0.0197(2) 0.0171(2) 0.01491(18) 0.00020(14) -0.00367(14) 0.00163(15)
O1 0.0169(17) 0.038(2) 0.0246(18) -0.0133(15) -0.0038(14) 0.0044(15)
N22 0.0189(12) 0.0154(12) 0.0190(12) 0.0000(10) -0.0047(10) -0.0001(10)
N23 0.0185(12) 0.0181(12) 0.0153(12) -0.0014(10) -0.0039(10) 0.0008(10)
N24 0.0174(12) 0.0196(12) 0.0154(12) -0.0002(10) -0.0043(10) 0.0023(10)
N25 0.0277(16) 0.0359(16) 0.0502(19) 0.0038(14) -0.0045(14) -0.0096(13)
C1 0.0182(14) 0.0149(13) 0.0180(14) 0.0036(11) -0.0056(11) -0.0002(11)
N2 0.0234(15) 0.0221(14) 0.0358(16) 0.0050(12) -0.0135(13) -0.0005(12)
C3 0.0220(15) 0.0179(14) 0.0479(19) 0.0060(14) -0.0127(14) -0.0024(12)
C4 0.0222(15) 0.0150(14) 0.0209(15) 0.0002(12) -0.0058(12) 0.0020(12)
C5 0.0200(15) 0.0137(14) 0.0212(15) 0.0006(12) -0.0033(12) -0.0008(12)
C6 0.0253(16) 0.0144(14) 0.0166(14) 0.0019(11) -0.0034(12) -0.0028(12)
C7 0.0301(17) 0.0195(15) 0.0227(15) -0.0060(13) -0.0058(13) -0.0009(13)
C8 0.0315(17) 0.0227(15) 0.0178(14) -0.0028(12) -0.0071(13) -0.0028(13)
C9 0.0218(15) 0.0214(15) 0.0132(13) -0.0025(12) -0.0058(11) 0.0011(12)
C10 0.0193(15) 0.0190(14) 0.0189(14) -0.0010(12) -0.0024(12) -0.0025(12)
C11 0.0189(15) 0.0207(15) 0.0165(14) 0.0030(12) -0.0037(12) -0.0008(12)
C12 0.0289(16) 0.0169(14) 0.0175(14) 0.0048(12) -0.0064(12) 0.0011(13)
C13 0.0286(17) 0.0163(14) 0.0238(15) -0.0021(12) -0.0046(13) 0.0025(13)
C14 0.0214(15) 0.0139(13) 0.0187(14) -0.0005(11) -0.0067(12) 0.0024(12)
C15 0.0180(15) 0.0171(14) 0.0203(14) -0.0001(12) -0.0069(12) -0.0014(12)
C16 0.0188(14) 0.0202(14) 0.0147(13) 0.0004(12) -0.0038(11) 0.0003(12)
C17 0.0202(15) 0.0271(16) 0.0185(14) 0.0004(13) -0.0001(12) 0.0017(13)
C18 0.0269(16) 0.0273(16) 0.0139(14) 0.0024(12) -0.0010(12) 0.0022(13)
C19 0.0258(16) 0.0197(15) 0.0161(14) -0.0005(12) -0.0020(12) 0.0024(13)
C20 0.0238(16) 0.0187(14) 0.0184(14) 0.0010(12) -0.0043(12) -0.0018(12)
C21 0.0156(14) 0.0204(14) 0.0157(13) -0.0004(12) -0.0062(11) -0.0014(12)
C25 0.020(3) 0.049(4) 0.031(3) -0.012(3) -0.013(2) 0.003(2)
C26 0.0190(15) 0.0174(14) 0.0226(15) -0.0037(12) -0.0059(12) -0.0014(12)
C27 0.0289(17) 0.0203(15) 0.0234(15) -0.0045(13) -0.0112(13) 0.0003(13)
C28 0.0346(18) 0.0210(15) 0.0310(17) -0.0042(14) -0.0177(14) 0.0060(14)
C29 0.0237(16) 0.0267(16) 0.0302(17) -0.0086(14) -0.0098(13) 0.0047(13)
C30 0.0237(16) 0.0303(17) 0.0236(15) -0.0059(14) 0.0005(13) -0.0019(13)
C31 0.0288(17) 0.0228(16) 0.0242(16) 0.0003(13) -0.0011(13) -0.0013(13)
C32 0.036(2) 0.036(2) 0.049(2) -0.0152(17) -0.0071(17) 0.0127(16)
C33 0.0245(15) 0.0155(14) 0.0151(13) -0.0011(11) -0.0031(12) -0.0035(12)
C34 0.0245(16) 0.0191(15) 0.0229(15) 0.0006(12) -0.0027(12) -0.0001(13)
C35 0.0365(18) 0.0224(16) 0.0198(15) -0.0024(13) -0.0012(13) -0.0035(14)
C36 0.0396(19) 0.0198(15) 0.0208(15) 0.0001(13) -0.0128(14) -0.0045(14)
C37 0.0265(17) 0.0240(16) 0.0289(17) -0.0014(13) -0.0086(13) -0.0001(13)
C38 0.0259(16) 0.0242(16) 0.0219(15) 0.0013(13) -0.0028(13) -0.0002(13)
C39 0.057(2) 0.045(2) 0.0221(17) -0.0027(16) -0.0190(16) -0.0072(19)
C40 0.0203(15) 0.0207(15) 0.0177(14) 0.0004(12) 0.0020(12) 0.0008(12)
C41 0.0299(17) 0.0229(16) 0.0202(15) 0.0047(13) -0.0011(13) 0.0039(13)
C42 0.0260(17) 0.0279(17) 0.0365(19) 0.0096(15) 0.0019(15) 0.0075(14)
C43 0.0326(19) 0.0206(16) 0.043(2) -0.0035(15) 0.0164(16) 0.0000(14)
C44 0.035(2) 0.0338(19) 0.040(2) -0.0141(16) 0.0057(16) -0.0037(16)
C45 0.0291(18) 0.0287(17) 0.0300(17) -0.0050(14) 0.0005(14) -0.0009(14)
C46 0.043(2) 0.032(2) 0.074(3) -0.015(2) 0.023(2) 0.0066(18)
C47 0.0222(15) 0.0261(16) 0.0152(14) -0.0012(12) -0.0049(12) 0.0027(13)
C48 0.0296(17) 0.0297(17) 0.0227(15) -0.0047(14) -0.0075(13) 0.0070(14)
C49 0.0295(17) 0.0371(18) 0.0197(15) -0.0061(14) -0.0075(13) 0.0030(15)
C50 0.0263(17) 0.0386(19) 0.0176(15) 0.0017(14) -0.0064(13) 0.0018(15)
C51 0.0346(18) 0.0288(17) 0.0218(16) 0.0040(14) -0.0073(14) 0.0092(15)
C52 0.0287(17) 0.0273(16) 0.0202(15) -0.0001(13) -0.0036(13) 0.0033(14)
C53 0.052(2) 0.059(2) 0.0172(16) 0.0019(16) -0.0124(16) -0.002(2)
C54 0.0248(17) 0.0193(15) 0.0229(15) 0.0015(13) -0.0046(13) 0.0034(13)
C3B 0.0234(15) 0.0221(14) 0.0358(16) 0.0050(12) -0.0135(13) -0.0005(12)
N2B 0.0220(15) 0.0179(14) 0.0479(19) 0.0060(14) -0.0127(14) -0.0024(12)
O1B 0.015(3) 0.031(3) 0.013(3) -0.004(2) -0.001(2) 0.001(2)
C25B 0.020(4) 0.045(6) 0.017(4) -0.005(4) -0.003(3) -0.002(4)

loop_
_atom_type_symbol
_atom_type_description
_atom_type_scat_dispersion_real
_atom_type_scat_dispersion_imag
_atom_type_scat_source
C C 0.0033 0.0016 'International Tables Vol C Tables 4.2.6.8 and 6.1.1.4'
H H 0.0000 0.0000 'International Tables Vol C Tables 4.2.6.8 and 6.1.1.4'
N N 0.0061 0.0033 'International Tables Vol C Tables 4.2.6.8 and 6.1.1.4'
O O 0.0106 0.0060 'International Tables Vol C Tables 4.2.6.8 and 6.1.1.4'
Ni Ni 0.3393 1.1124 'International Tables Vol C Tables 4.2.6.8 and 6.1.1.4'

loop_
_geom_angle_atom_site_label_1
_geom_angle_atom_site_label_2
_geom_angle_atom_site_label_3
_geom_angle
N23 Ni1 N22 91.54(9)
N23 Ni1 N24 91.45(9)
N22 Ni1 N24 174.91(10)
N23 Ni1 C21 177.81(11)
N22 Ni1 C21 88.46(10)
N24 Ni1 C21 88.39(10)
N23 Ni1 C54 140.85(10)
N22 Ni1 C54 88.55(9)
N24 Ni1 C54 86.53(9)
C21 Ni1 C54 36.95(10)
C3 O1 C25 123.1(3)
C9 N22 C6 105.0(2)
C9 N22 Ni1 124.62(17)
C6 N22 Ni1 127.67(18)
C11 N23 C14 105.3(2)
C11 N23 Ni1 126.04(17)
C14 N23 Ni1 127.01(18)
C19 N24 C16 104.9(2)
C19 N24 Ni1 128.11(17)
C16 N24 Ni1 124.44(18)
N2 C1 C20 125.9(3)
N2 C1 C21 110.3(2)
C20 C1 C21 123.8(2)
C3 N2 C1 108.1(2)
O1 C3 N2 117.5(3)
O1 C3 C4 131.7(3)
N2 C3 C4 110.7(2)
C5 C4 C3 127.8(3)
C5 C4 C21 124.2(3)
C3 C4 C21 108.0(2)
C4 C5 C6 117.7(2)
C4 C5 C26 121.7(2)
C6 C5 C26 120.5(2)
N22 C6 C5 124.4(2)
N22 C6 C7 109.7(2)
C5 C6 C7 125.2(2)
C8 C7 C6 107.5(2)
C8 C7 H7 126.2
C6 C7 H7 126.2
C7 C8 C9 106.9(3)
C7 C8 H8 126.6
C9 C8 H8 126.6
N22 C9 C10 125.5(2)
N22 C9 C8 110.5(2)
C10 C9 C8 124.0(3)
C11 C10 C9 121.3(3)
C11 C10 C33 119.5(2)
C9 C10 C33 119.0(2)
N23 C11 C10 124.1(2)
N23 C11 C12 110.1(2)
C10 C11 C12 125.2(3)
C13 C12 C11 107.0(2)
C13 C12 H12 126.5
C11 C12 H12 126.5
C12 C13 C14 107.0(2)
C12 C13 H13 126.5
C14 C13 H13 126.5
N23 C14 C15 123.8(2)
N23 C14 C13 110.4(2)
C15 C14 C13 125.6(2)
C16 C15 C14 122.0(2)
C16 C15 C40 119.0(2)
C14 C15 C40 119.1(2)
N24 C16 C15 125.3(2)
N24 C16 C17 109.9(2)
C15 C16 C17 124.7(2)
C18 C17 C16 107.9(2)
C18 C17 H17 126.0
C16 C17 H17 126.0
C17 C18 C19 106.9(2)
C17 C18 H18 126.6
C19 C18 H18 126.6
N24 C19 C20 125.4(2)
N24 C19 C18 110.2(2)
C20 C19 C18 124.1(3)
C1 C20 C19 117.7(3)
C1 C20 C47 121.5(2)
C19 C20 C47 120.8(2)
C4 C21 C54 114.4(2)
C4 C21 C1 102.9(2)
C54 C21 C1 114.0(2)
C4 C21 Ni1 119.51(19)
C54 C21 Ni1 86.98(16)
C1 C21 Ni1 119.30(19)
C31 C26 C27 117.8(2)
C31 C26 C5 121.8(3)
C27 C26 C5 120.4(2)
C28 C27 C26 120.6(3)
C28 C27 H27 119.7
C26 C27 H27 119.7
C27 C28 C29 121.8(3)
C27 C28 H28 119.1
C29 C28 H28 119.1
C30 C29 C28 117.3(3)
C30 C29 C32 120.7(3)
C28 C29 C32 122.0(3)
C29 C30 C31 121.4(3)
C29 C30 H30 119.3
C31 C30 H30 119.3
C26 C31 C30 121.0(3)
C26 C31 H31 119.5
C30 C31 H31 119.5
C38 C33 C34 117.7(3)
C38 C33 C10 121.3(2)
C34 C33 C10 121.0(3)
C35 C34 C33 120.7(3)
C35 C34 H34 119.7
C33 C34 H34 119.7
C34 C35 C36 121.1(3)
C34 C35 H35 119.4
C36 C35 H35 119.4
C37 C36 C35 118.2(3)
C37 C36 C39 121.1(3)
C35 C36 C39 120.7(3)
C38 C37 C36 120.9(3)
C38 C37 H37 119.5
C36 C37 H37 119.5
C37 C38 C33 121.3(3)
C37 C38 H38 119.4
C33 C38 H38 119.4
C41 C40 C45 118.0(3)
C41 C40 C15 121.3(3)
C45 C40 C15 120.7(3)
C42 C41 C40 120.3(3)
C42 C41 H41 119.8
C40 C41 H41 119.8
C43 C42 C41 122.0(3)
C43 C42 H42 119.0
C41 C42 H42 119.0
C42 C43 C44 117.5(3)
C42 C43 C46 122.3(3)
C44 C43 C46 120.1(3)
C45 C44 C43 121.1(3)
C45 C44 H44 119.4
C43 C44 H44 119.4
C44 C45 C40 121.0(3)
C44 C45 H45 119.5
C40 C45 H45 119.5
C48 C47 C52 118.3(3)
C48 C47 C20 123.0(3)
C52 C47 C20 118.7(2)
C47 C48 C49 120.4(3)
C47 C48 H48 119.8
C49 C48 H48 119.8
C50 C49 C48 121.3(3)
C50 C49 H49 119.4
C48 C49 H49 119.4
C49 C50 C51 118.0(3)
C49 C50 C53 121.0(3)
C51 C50 C53 121.0(3)
C52 C51 C50 120.9(3)
C52 C51 H51 119.6
C50 C51 H51 119.6
C51 C52 C47 121.1(3)
C51 C52 H52 119.5
C47 C52 H52 119.5
N25 C54 C21 178.3(3)
N25 C54 Ni1 125.6(2)
C21 C54 Ni1 56.07(14)
O1B C25B H25D 109.5
O1B C25B H25E 109.5
H25D C25B H25E 109.5
O1B C25B H25F 109.5
H25D C25B H25F 109.5
H25E C25B H25F 109.5

loop_
_geom_bond_atom_site_label_1
_geom_bond_atom_site_label_2
_geom_bond_distance
Ni1 N23 1.933(2)
Ni1 N22 1.946(2)
Ni1 N24 1.951(2)
Ni1 C21 2.018(3)
Ni1 C54 2.429(3)
O1 C3 1.257(4)
O1 C25 1.440(6)
N22 C9 1.378(3)
N22 C6 1.392(3)
N23 C11 1.379(3)
N23 C14 1.379(3)
N24 C19 1.383(3)
N24 C16 1.389(3)
N25 C54 1.144(4)
C1 N2 1.375(4)
C1 C20 1.389(4)
C1 C21 1.470(4)
N2 C3 1.372(4)
C3 C4 1.395(4)
C4 C5 1.382(4)
C4 C21 1.462(3)
C5 C6 1.404(4)
C5 C26 1.490(3)
C6 C7 1.439(4)
C7 C8 1.344(4)
C7 H7 0.9500
C8 C9 1.443(4)
C8 H8 0.9500
C9 C10 1.399(4)
C10 C11 1.393(4)
C10 C33 1.491(4)
C11 C12 1.433(4)
C12 C13 1.356(4)
C12 H12 0.9500
C13 C14 1.428(4)
C13 H13 0.9500
C14 C15 1.398(4)
C15 C16 1.393(4)
C15 C40 1.497(3)
C16 C17 1.430(4)
C17 C18 1.340(4)
C17 H17 0.9500
C18 C19 1.440(4)
C18 H18 0.9500
C19 C20 1.408(4)
C20 C47 1.491(4)
C21 C54 1.462(4)
C25 H25A 0.9800
C25 H25B 0.9800
C25 H25C 0.9800
C26 C31 1.387(4)
C26 C27 1.394(4)
C27 C28 1.384(4)
C27 H27 0.9500
C28 C29 1.387(4)
C28 H28 0.9500
C29 C30 1.385(4)
C29 C32 1.511(4)
C30 C31 1.389(4)
C30 H30 0.9500
C31 H31 0.9500
C32 H32A 0.9800
C32 H32B 0.9800
C32 H32C 0.9800
C33 C38 1.392(4)
C33 C34 1.406(4)
C34 C35 1.388(4)
C34 H34 0.9500
C35 C36 1.392(4)
C35 H35 0.9500
C36 C37 1.392(4)
C36 C39 1.508(4)
C37 C38 1.388(4)
C37 H37 0.9500
C38 H38 0.9500
C39 H39A 0.9800
C39 H39B 0.9800
C39 H39C 0.9800
C40 C41 1.393(4)
C40 C45 1.398(4)
C41 C42 1.389(4)
C41 H41 0.9500
C42 C43 1.387(5)
C42 H42 0.9500
C43 C44 1.395(5)
C43 C46 1.502(4)
C44 C45 1.386(4)
C44 H44 0.9500
C45 H45 0.9500
C46 H46A 0.9800
C46 H46B 0.9800
C46 H46C 0.9800
C47 C48 1.388(4)
C47 C52 1.404(4)
C48 C49 1.400(4)
C48 H48 0.9500
C49 C50 1.392(4)
C49 H49 0.9500
C50 C51 1.399(4)
C50 C53 1.492(4)
C51 C52 1.382(4)
C51 H51 0.9500
C52 H52 0.9500
C53 H53A 0.9800
C53 H53B 0.9800
C53 H53C 0.9800
O1B C25B 1.463(9)
C25B H25D 0.9800
C25B H25E 0.9800
C25B H25F 0.9800

loop_
_geom_torsion_atom_site_label_1
_geom_torsion_atom_site_label_2
_geom_torsion_atom_site_label_3
_geom_torsion_atom_site_label_4
_geom_torsion
N23 Ni1 N22 C9 -10.8(2)
N24 Ni1 N22 C9 115.2(11)
C21 Ni1 N22 C9 167.0(2)
C54 Ni1 N22 C9 130.0(2)
N23 Ni1 N22 C6 -169.1(2)
N24 Ni1 N22 C6 -43.1(12)
C21 Ni1 N22 C6 8.7(2)
C54 Ni1 N22 C6 -28.3(2)
N22 Ni1 N23 C11 -13.3(2)
N24 Ni1 N23 C11 170.8(2)
C21 Ni1 N23 C11 -103(3)
C54 Ni1 N23 C11 -102.9(3)
N22 Ni1 N23 C14 -176.5(2)
N24 Ni1 N23 C14 7.6(2)
C21 Ni1 N23 C14 94(3)
C54 Ni1 N23 C14 93.9(3)
N23 Ni1 N24 C19 173.7(3)
N22 Ni1 N24 C19 47.7(12)
C21 Ni1 N24 C19 -4.1(3)
C54 Ni1 N24 C19 32.8(3)
N23 Ni1 N24 C16 14.7(2)
N22 Ni1 N24 C16 -111.3(11)
C21 Ni1 N24 C16 -163.1(2)
C54 Ni1 N24 C16 -126.2(2)
C20 C1 N2 C3 177.7(3)
C21 C1 N2 C3 -0.6(3)
C25 O1 C3 N2 -4.6(6)
C25 O1 C3 C4 172.6(4)
C1 N2 C3 O1 176.5(3)
C1 N2 C3 C4 -1.3(3)
O1 C3 C4 C5 5.4(6)
N2 C3 C4 C5 -177.4(3)
O1 C3 C4 C21 -174.7(3)
N2 C3 C4 C21 2.6(3)
C3 C4 C5 C6 -156.9(3)
C21 C4 C5 C6 23.2(4)
C3 C4 C5 C26 20.4(5)
C21 C4 C5 C26 -159.6(3)
C9 N22 C6 C5 164.2(3)
Ni1 N22 C6 C5 -34.2(4)
C9 N22 C6 C7 -6.9(3)
Ni1 N22 C6 C7 154.8(2)
C4 C5 C6 N22 19.5(4)
C26 C5 C6 N22 -157.8(3)
C4 C5 C6 C7 -170.8(3)
C26 C5 C6 C7 11.9(4)
N22 C6 C7 C8 5.9(3)
C5 C6 C7 C8 -165.1(3)
C6 C7 C8 C9 -2.3(3)
C6 N22 C9 C10 -172.1(3)
Ni1 N22 C9 C10 25.5(4)
C6 N22 C9 C8 5.5(3)
Ni1 N22 C9 C8 -156.9(2)
C7 C8 C9 N22 -2.0(3)
C7 C8 C9 C10 175.6(3)
N22 C9 C10 C11 -14.1(5)
C8 C9 C10 C11 168.6(3)
N22 C9 C10 C33 169.9(3)
C8 C9 C10 C33 -7.4(4)
C14 N23 C11 C10 -167.0(3)
Ni1 N23 C11 C10 26.9(4)
C14 N23 C11 C12 4.9(3)
Ni1 N23 C11 C12 -161.2(2)
C9 C10 C11 N23 -13.3(5)
C33 C10 C11 N23 162.7(3)
C9 C10 C11 C12 176.0(3)
C33 C10 C11 C12 -7.9(4)
N23 C11 C12 C13 -4.0(3)
C10 C11 C12 C13 167.8(3)
C11 C12 C13 C14 1.3(3)
C11 N23 C14 C15 171.4(3)
Ni1 N23 C14 C15 -22.6(4)
C11 N23 C14 C13 -4.1(3)
Ni1 N23 C14 C13 161.9(2)
C12 C13 C14 N23 1.7(4)
C12 C13 C14 C15 -173.7(3)
N23 C14 C15 C16 14.6(5)
C13 C14 C15 C16 -170.6(3)
N23 C14 C15 C40 -165.4(3)
C13 C14 C15 C40 9.4(5)
C19 N24 C16 C15 171.4(3)
Ni1 N24 C16 C15 -25.6(4)
C19 N24 C16 C17 -4.7(3)
Ni1 N24 C16 C17 158.4(2)
C14 C15 C16 N24 10.5(5)
C40 C15 C16 N24 -169.4(3)
C14 C15 C16 C17 -174.0(3)
C40 C15 C16 C17 6.0(5)
N24 C16 C17 C18 2.5(4)
C15 C16 C17 C18 -173.6(3)
C16 C17 C18 C19 0.7(4)
C16 N24 C19 C20 -168.4(3)
Ni1 N24 C19 C20 29.4(4)
C16 N24 C19 C18 5.1(3)
Ni1 N24 C19 C18 -157.1(2)
C17 C18 C19 N24 -3.7(4)
C17 C18 C19 C20 169.8(3)
N2 C1 C20 C19 159.1(3)
C21 C1 C20 C19 -22.9(4)
N2 C1 C20 C47 -22.0(5)
C21 C1 C20 C47 156.0(3)
N24 C19 C20 C1 -17.9(5)
C18 C19 C20 C1 169.4(3)
N24 C19 C20 C47 163.1(3)
C18 C19 C20 C47 -9.5(5)
C5 C4 C21 C54 53.1(4)
C3 C4 C21 C54 -126.9(3)
C5 C4 C21 C1 177.2(3)
C3 C4 C21 C1 -2.7(3)
C5 C4 C21 Ni1 -47.8(4)
C3 C4 C21 Ni1 132.2(2)
N2 C1 C21 C4 2.0(3)
C20 C1 C21 C4 -176.3(3)
N2 C1 C21 C54 126.4(3)
C20 C1 C21 C54 -51.9(4)
N2 C1 C21 Ni1 -133.0(2)
C20 C1 C21 Ni1 48.7(4)
N23 Ni1 C21 C4 117(3)
N22 Ni1 C21 C4 26.8(2)
N24 Ni1 C21 C4 -157.2(2)
C54 Ni1 C21 C4 116.4(3)
N23 Ni1 C21 C54 0(3)
N22 Ni1 C21 C54 -89.64(16)
N24 Ni1 C21 C54 86.36(16)
N23 Ni1 C21 C1 -116(3)
N22 Ni1 C21 C1 154.5(2)
N24 Ni1 C21 C1 -29.5(2)
C54 Ni1 C21 C1 -115.9(3)
C4 C5 C26 C31 -140.6(3)
C6 C5 C26 C31 36.6(4)
C4 C5 C26 C27 39.1(4)
C6 C5 C26 C27 -143.7(3)
C31 C26 C27 C28 -1.8(5)
C5 C26 C27 C28 178.4(3)
C26 C27 C28 C29 -1.8(5)
C27 C28 C29 C30 4.3(5)
C27 C28 C29 C32 -174.4(3)
C28 C29 C30 C31 -3.4(5)
C32 C29 C30 C31 175.4(3)
C27 C26 C31 C30 2.7(5)
C5 C26 C31 C30 -177.5(3)
C29 C30 C31 C26 -0.1(5)
C11 C10 C33 C38 -51.2(4)
C9 C10 C33 C38 125.0(3)
C11 C10 C33 C34 130.3(3)
C9 C10 C33 C34 -53.5(4)
C38 C33 C34 C35 -1.3(4)
C10 C33 C34 C35 177.3(3)
C33 C34 C35 C36 -0.5(4)
C34 C35 C36 C37 1.6(4)
C34 C35 C36 C39 -176.6(3)
C35 C36 C37 C38 -0.9(4)
C39 C36 C37 C38 177.3(3)
C36 C37 C38 C33 -1.0(5)
C34 C33 C38 C37 2.0(4)
C10 C33 C38 C37 -176.5(3)
C16 C15 C40 C41 -126.4(3)
C14 C15 C40 C41 53.7(4)
C16 C15 C40 C45 52.2(4)
C14 C15 C40 C45 -127.8(3)
C45 C40 C41 C42 0.0(4)
C15 C40 C41 C42 178.6(3)
C40 C41 C42 C43 0.7(5)
C41 C42 C43 C44 -0.6(5)
C41 C42 C43 C46 -177.2(3)
C42 C43 C44 C45 -0.2(5)
C46 C43 C44 C45 176.6(3)
C43 C44 C45 C40 0.8(5)
C41 C40 C45 C44 -0.7(4)
C15 C40 C45 C44 -179.3(3)
C1 C20 C47 C48 141.2(3)
C19 C20 C47 C48 -39.9(4)
C1 C20 C47 C52 -40.3(4)
C19 C20 C47 C52 138.6(3)
C52 C47 C48 C49 -3.3(4)
C20 C47 C48 C49 175.3(3)
C47 C48 C49 C50 2.5(5)
C48 C49 C50 C51 -0.7(5)
C48 C49 C50 C53 176.8(3)
C49 C50 C51 C52 -0.3(5)
C53 C50 C51 C52 -177.8(3)
C50 C51 C52 C47 -0.6(5)
C48 C47 C52 C51 2.3(5)
C20 C47 C52 C51 -176.3(3)
C4 C21 C54 N25 56(11)
C1 C21 C54 N25 -62(11)
Ni1 C21 C54 N25 177(100)
C4 C21 C54 Ni1 -121.2(2)
C1 C21 C54 Ni1 120.9(2)
N23 Ni1 C54 N25 0.1(4)
N22 Ni1 C54 N25 -90.5(3)
N24 Ni1 C54 N25 88.2(3)
C21 Ni1 C54 N25 -179.9(4)
N23 Ni1 C54 C21 -179.98(17)
N22 Ni1 C54 C21 89.36(16)
N24 Ni1 C54 C21 -91.94(16)
